data_1554787
loop_
_publ_author_name
'Hoffmann, Kerstin'
'Guentner, Manuel'
'Mayer, Peter'
'Dube, Henry'

_publ_section_title
;
 Symmetric and nonsymmetric bis-hemithioindigos -- precise visible light
 controlled shape-shifters
;
_journal_issue 8
_journal_name_full 'Organic Chemistry Frontiers'
_journal_page_first 1244
_journal_paper_doi 10.1039/C9QO00202B
_journal_volume 6
_journal_year 2019
_chemical_formula_moiety 'C40 H46 O2 S2'
_chemical_formula_sum 'C40 H46 O2 S2'
_chemical_formula_weight 622.89
_chemical_name_common KH-11
_space_group_crystal_system triclinic
_space_group_IT_number 2
_space_group_name_Hall '-P 1'
_space_group_name_H-M_alt 'P -1'
_atom_sites_solution_hydrogens geom
_audit_block_code C40H46O2S2_xv069_dube
_audit_creation_method 'APEX3 v2017.3-0'
_audit_update_record
;
2019-02-04 deposited with the CCDC.	2019-03-13 downloaded from the CCDC.
;
_cell_angle_alpha 82.254(2)
_cell_angle_beta 86.522(3)
_cell_angle_gamma 88.292(2)
_cell_formula_units_Z 2
_cell_length_a 9.4599(7)
_cell_length_b 10.4995(8)
_cell_length_c 17.9405(13)
_cell_measurement_reflns_used 9998
_cell_measurement_temperature 103.(2)
_cell_measurement_theta_max 27.0896
_cell_measurement_theta_min 2.8117
_cell_volume 1762.0(2)
_computing_cell_refinement 'SAINT V8.38A (Bruker AXS Inc., 2017)'
_computing_data_collection 'APEX3 v2016.5-0, Bruker AXS (2016)'
_computing_data_reduction 'SAINT V8.38A (Bruker AXS Inc., 2017)'
_computing_molecular_graphics 'shelXle (C.B. Huebschle, rev 833)'
_computing_structure_refinement 'SHELXL-2016/6 (Sheldrick, 2016)'
_computing_structure_solution 'SHELXT 2014/5 (Sheldrick, 2014)'
_diffrn_ambient_temperature 103.(2)
_diffrn_detector_area_resol_mean 7.3910
_diffrn_measured_fraction_theta_full 0.997
_diffrn_measured_fraction_theta_max 0.998
_diffrn_measurement_device 'fixed-chi three-circle diffractometer'
_diffrn_measurement_device_type 'Bruker D8 Venture TXS'
_diffrn_measurement_method 'mix of phi and omega scans'
_diffrn_radiation_monochromator 'focusing mirrors'
_diffrn_radiation_type MoK\a
_diffrn_radiation_wavelength 0.71073
_diffrn_reflns_av_R_equivalents 0.0535
_diffrn_reflns_av_unetI/netI 0.0517
_diffrn_reflns_Laue_measured_fraction_full 0.997
_diffrn_reflns_Laue_measured_fraction_max 0.998
_diffrn_reflns_limit_h_max 12
_diffrn_reflns_limit_h_min -12
_diffrn_reflns_limit_k_max 13
_diffrn_reflns_limit_k_min -13
_diffrn_reflns_limit_l_max 22
_diffrn_reflns_limit_l_min -22
_diffrn_reflns_number 27902
_diffrn_reflns_point_group_measured_fraction_full 0.997
_diffrn_reflns_point_group_measured_fraction_max 0.998
_diffrn_reflns_theta_full 25.242
_diffrn_reflns_theta_max 27.102
_diffrn_reflns_theta_min 2.501
_diffrn_source 'rotating anode (TXS)'
_diffrn_source_current 50
_diffrn_source_power 2.5
_diffrn_source_type 'Bruker TXS'
_diffrn_source_voltage 50
_exptl_absorpt_coefficient_mu 0.184
_exptl_absorpt_correction_T_max 0.99
_exptl_absorpt_correction_T_min 0.94
_exptl_absorpt_correction_type multi-scan
_exptl_absorpt_process_details
;
SADABS-2016/2 - Bruker AXS area detector scaling and absorption correction
;
_exptl_crystal_colour brown
_exptl_crystal_density_diffrn 1.174
_exptl_crystal_density_method 'not measured'
_exptl_crystal_description block
_exptl_crystal_F_000 668
_exptl_crystal_size_max 0.100
_exptl_crystal_size_mid 0.070
_exptl_crystal_size_min 0.040
_refine_diff_density_max 0.345
_refine_diff_density_min -0.303
_refine_diff_density_rms 0.066
_refine_ls_extinction_method none
_refine_ls_goodness_of_fit_ref 1.045
_refine_ls_hydrogen_treatment constr
_refine_ls_matrix_type full
_refine_ls_number_parameters 484
_refine_ls_number_reflns 7749
_refine_ls_number_restraints 41
_refine_ls_restrained_S_all 1.045
_refine_ls_R_factor_all 0.0660
_refine_ls_R_factor_gt 0.0501
_refine_ls_shift/su_max 0.021
_refine_ls_shift/su_mean 0.001
_refine_ls_structure_factor_coef Fsqd
_refine_ls_weighting_details 'w=1/[\s^2^(Fo^2^)+(0.0714P)^2^+0.8010P] where P=(Fo^2^+2Fc^2^)/3'
_refine_ls_weighting_scheme calc
_refine_ls_wR_factor_gt 0.1333
_refine_ls_wR_factor_ref 0.1452
_reflns_Friedel_coverage 0.000
_reflns_number_gt 6137
_reflns_number_total 7749
_reflns_threshold_expression 'I > 2\s(I)'
_cod_data_source_file c9qo00202b2.cif
_cod_data_source_block xv069
_cod_depositor_comments
;
The following automatic conversions were performed:

data item '_exptl_absorpt_correction_type' value 'Multi-Scan' was
changed to 'multi-scan' in accordance with the
/home/saulius/struct/COD-crude-data/automatic-downloads/DataCite-retrospective/RSC/depositions/lib/dictionaries/cif_core.dic
dictionary named 'cif_core.dic' version 2.4.2 last updated on
2011-04-26.

Automatic conversion script
Id: cif_fix_values 6909 2019-04-08 15:41:33Z antanas 
;
_cod_database_code 1554787
_shelx_estimated_absorpt_t_min 0.982
_shelx_estimated_absorpt_t_max 0.993
_shelx_space_group_comment
;
The symmetry employed for this shelxl refinement is uniquely defined
by the following loop, which should always be used as a source of
symmetry information in preference to the above space-group names.
They are only intended as comments.
;

loop_
_space_group_symop_operation_xyz
'x, y, z'
'-x, -y, -z'

loop_
_atom_site_label
_atom_site_type_symbol
_atom_site_fract_x
_atom_site_fract_y
_atom_site_fract_z
_atom_site_U_iso_or_equiv
_atom_site_adp_type
_atom_site_occupancy
_atom_site_site_symmetry_order
_atom_site_calc_flag
_atom_site_refinement_flags_posn
_atom_site_refinement_flags_adp
_atom_site_refinement_flags_occupancy
_atom_site_disorder_assembly
_atom_site_disorder_group
S1 S 0.13591(5) 0.56843(5) 0.60473(3) 0.02878(14) Uani 1 1 d . . . . .
S2 S 0.50772(5) 0.60802(4) 0.36024(2) 0.02473(13) Uani 1 1 d . . . . .
O1 O 0.27887(16) 0.41712(13) 0.42909(8) 0.0337(3) Uani 1 1 d . . . . .
O2 O 0.67039(19) 0.91937(15) 0.40937(9) 0.0467(4) Uani 1 1 d . . . . .
C1 C 0.2713(2) 0.65644(18) 0.55183(10) 0.0277(4) Uani 1 1 d . . . . .
C2 C 0.3260(3) 0.7686(2) 0.57040(12) 0.0374(5) Uani 1 1 d . . . . .
H2 H 0.288590 0.805504 0.613133 0.045 Uiso 1 1 calc R U . . .
C3 C 0.4362(3) 0.8248(2) 0.52511(12) 0.0406(5) Uani 1 1 d . . . . .
H3 H 0.477302 0.899989 0.537658 0.049 Uiso 1 1 calc R U . . .
C4 C 0.4882(2) 0.77243(19) 0.46085(11) 0.0314(4) Uani 1 1 d . . . . .
C5 C 0.4306(2) 0.66097(17) 0.44241(10) 0.0249(4) Uani 1 1 d . . . . .
C6 C 0.3221(2) 0.60130(17) 0.48854(10) 0.0243(4) Uani 1 1 d . . . . .
C7 C 0.2528(2) 0.48144(18) 0.48031(10) 0.0254(4) Uani 1 1 d . . . . .
C8 C 0.1482(2) 0.44699(18) 0.54544(10) 0.0269(4) Uani 1 1 d . . . . .
C9 C 0.0808(2) 0.33458(18) 0.55460(10) 0.0279(4) Uani 1 1 d . . . . .
H9 H 0.100476 0.284192 0.514860 0.033 Uiso 1 1 calc R U . . .
C10 C -0.0168(2) 0.27621(19) 0.61429(11) 0.0276(4) Uani 1 1 d . . . . .
C11 C -0.0686(2) 0.33790(19) 0.67567(11) 0.0280(4) Uani 1 1 d . . . . .
H11 H -0.043181 0.424121 0.677857 0.034 Uiso 1 1 calc R U . . .
C12 C -0.1560(2) 0.27523(19) 0.73300(11) 0.0281(4) Uani 1 1 d . . . . .
C13 C -0.1921(2) 0.1496(2) 0.72783(11) 0.0348(5) Uani 1 1 d . . . . .
H13 H -0.251256 0.105630 0.767084 0.042 Uiso 1 1 calc R U . . .
C14 C -0.1450(2) 0.0849(2) 0.66728(12) 0.0352(5) Uani 1 1 d . . . . .
C15 C -0.0571(2) 0.15080(19) 0.61093(11) 0.0304(4) Uani 1 1 d . . . . .
H15 H -0.023892 0.109219 0.569157 0.036 Uiso 1 1 calc R U . . .
C16 C -0.2037(2) 0.3411(2) 0.80235(11) 0.0309(4) Uani 1 1 d . . . . .
C17 C -0.2210(3) 0.4865(2) 0.78131(14) 0.0515(7) Uani 1 1 d . . . . .
H17A H -0.258308 0.524942 0.825506 0.077 Uiso 1 1 calc R U . . .
H17B H -0.286875 0.504646 0.740931 0.077 Uiso 1 1 calc R U . . .
H17C H -0.128725 0.523103 0.763995 0.077 Uiso 1 1 calc R U . . .
C18 C -0.0900(2) 0.3128(3) 0.85978(13) 0.0519(7) Uani 1 1 d . . . . .
H18A H -0.119707 0.350428 0.905505 0.078 Uiso 1 1 calc R U . . .
H18B H -0.000528 0.350344 0.838276 0.078 Uiso 1 1 calc R U . . .
H18C H -0.077063 0.219620 0.872345 0.078 Uiso 1 1 calc R U . . .
C19 C -0.3445(2) 0.2896(2) 0.83874(13) 0.0384(5) Uani 1 1 d . . . . .
H19A H -0.375615 0.338671 0.879740 0.058 Uiso 1 1 calc R U . . .
H19B H -0.332206 0.198703 0.858929 0.058 Uiso 1 1 calc R U . . .
H19C H -0.415841 0.298335 0.800902 0.058 Uiso 1 1 calc R U . . .
C20 C -0.1825(8) -0.0557(7) 0.6674(4) 0.0481(13) Uani 0.831(6) 1 d D U P A 1
C21 C -0.3414(5) -0.0772(4) 0.6908(3) 0.0716(14) Uani 0.831(6) 1 d D . P A 1
H21A H -0.364903 -0.166110 0.686391 0.107 Uiso 0.831(6) 1 calc R U P A 1
H21B H -0.399530 -0.018143 0.657645 0.107 Uiso 0.831(6) 1 calc R U P A 1
H21C H -0.360256 -0.061085 0.743036 0.107 Uiso 0.831(6) 1 calc R U P A 1
C22 C -0.1571(6) -0.0959(3) 0.5889(2) 0.0792(18) Uani 0.831(6) 1 d D . P A 1
H22A H -0.190871 -0.183305 0.589297 0.119 Uiso 0.831(6) 1 calc R U P A 1
H22B H -0.055591 -0.093487 0.574368 0.119 Uiso 0.831(6) 1 calc R U P A 1
H22C H -0.208671 -0.036525 0.552615 0.119 Uiso 0.831(6) 1 calc R U P A 1
C23 C -0.0914(6) -0.1381(3) 0.7216(3) 0.0908(18) Uani 0.831(6) 1 d D . P A 1
H23A H -0.110026 -0.228952 0.720056 0.136 Uiso 0.831(6) 1 calc R U P A 1
H23B H -0.113522 -0.117366 0.772780 0.136 Uiso 0.831(6) 1 calc R U P A 1
H23C H 0.008703 -0.121514 0.707393 0.136 Uiso 0.831(6) 1 calc R U P A 1
C20B C -0.186(3) -0.054(3) 0.6562(14) 0.038(4) Uani 0.169(6) 1 d D U P A 2
C21B C -0.0454(18) -0.1394(19) 0.6544(12) 0.070(6) Uiso 0.169(6) 1 d D . P A 2
H21D H -0.069432 -0.229913 0.656022 0.105 Uiso 0.169(6) 1 calc R U P A 2
H21E H 0.008529 -0.129230 0.698119 0.105 Uiso 0.169(6) 1 calc R U P A 2
H21F H 0.011945 -0.111777 0.608030 0.105 Uiso 0.169(6) 1 calc R U P A 2
C22B C -0.272(2) -0.1170(19) 0.7262(10) 0.060(5) Uiso 0.169(6) 1 d D . P A 2
H22D H -0.309086 -0.198909 0.716146 0.090 Uiso 0.169(6) 1 calc R U P A 2
H22E H -0.351718 -0.059633 0.738299 0.090 Uiso 0.169(6) 1 calc R U P A 2
H22F H -0.211463 -0.132383 0.768948 0.090 Uiso 0.169(6) 1 calc R U P A 2
C23B C -0.261(2) -0.061(2) 0.5871(10) 0.068(6) Uiso 0.169(6) 1 d D . P A 2
H23D H -0.293777 -0.148914 0.587081 0.101 Uiso 0.169(6) 1 calc R U P A 2
H23E H -0.196703 -0.037790 0.542806 0.101 Uiso 0.169(6) 1 calc R U P A 2
H23F H -0.342869 -0.001421 0.585417 0.101 Uiso 0.169(6) 1 calc R U P A 2
C24 C 0.6013(2) 0.82386(19) 0.40647(12) 0.0337(5) Uani 1 1 d . . . . .
C25 C 0.6178(2) 0.74301(18) 0.34358(11) 0.0271(4) Uani 1 1 d . . . . .
C26 C 0.6976(2) 0.78169(19) 0.28086(11) 0.0298(4) Uani 1 1 d . . . . .
H26 H 0.750794 0.856762 0.281724 0.036 Uiso 1 1 calc R U . . .
C27 C 0.71342(19) 0.72341(19) 0.21141(11) 0.0272(4) Uani 1 1 d . . . . .
C28 C 0.70661(19) 0.59129(19) 0.21041(11) 0.0276(4) Uani 1 1 d . . . . .
H28 H 0.696351 0.535504 0.256614 0.033 Uiso 1 1 calc R U . . .
C29 C 0.7147(2) 0.5396(2) 0.14235(12) 0.0327(5) Uani 1 1 d . . . . .
C30 C 0.7295(2) 0.6243(2) 0.07596(12) 0.0395(5) Uani 1 1 d . . . . .
H30 H 0.733044 0.590365 0.029400 0.047 Uiso 1 1 calc R U . . .
C31 C 0.7395(2) 0.7570(3) 0.07450(12) 0.0407(5) Uani 1 1 d . . . . .
C32 C 0.7327(2) 0.8051(2) 0.14305(11) 0.0330(4) Uani 1 1 d . . . . .
H32 H 0.741185 0.894910 0.143706 0.040 Uiso 1 1 calc R U . . .
C33 C 0.7097(7) 0.3892(7) 0.1460(4) 0.0391(14) Uani 0.752(5) 1 d D U P B 1
C34 C 0.7120(4) 0.3506(4) 0.0660(2) 0.0533(10) Uani 0.752(5) 1 d D . P B 1
H34A H 0.703756 0.257156 0.069386 0.080 Uiso 0.752(5) 1 calc R U P B 1
H34B H 0.801270 0.377034 0.038528 0.080 Uiso 0.752(5) 1 calc R U P B 1
H34C H 0.632440 0.393076 0.039382 0.080 Uiso 0.752(5) 1 calc R U P B 1
C35 C 0.8389(4) 0.3293(3) 0.1848(2) 0.0521(10) Uani 0.752(5) 1 d D . P B 1
H35A H 0.841627 0.236341 0.183086 0.078 Uiso 0.752(5) 1 calc R U P B 1
H35B H 0.833457 0.345607 0.237463 0.078 Uiso 0.752(5) 1 calc R U P B 1
H35C H 0.924958 0.367265 0.158980 0.078 Uiso 0.752(5) 1 calc R U P B 1
C36 C 0.5751(4) 0.3396(3) 0.1896(2) 0.0535(10) Uani 0.752(5) 1 d D . P B 1
H36A H 0.574875 0.245552 0.193608 0.080 Uiso 0.752(5) 1 calc R U P B 1
H36B H 0.492482 0.375648 0.163004 0.080 Uiso 0.752(5) 1 calc R U P B 1
H36C H 0.571210 0.365499 0.240129 0.080 Uiso 0.752(5) 1 calc R U P B 1
C33B C 0.7153(19) 0.406(3) 0.1347(11) 0.039(4) Uani 0.248(5) 1 d D U P B 2
C34B C 0.8637(13) 0.3606(14) 0.1067(8) 0.076(4) Uiso 0.248(5) 1 d D . P B 2
H34D H 0.859618 0.271211 0.096958 0.114 Uiso 0.248(5) 1 calc R U P B 2
H34E H 0.931290 0.366518 0.145356 0.114 Uiso 0.248(5) 1 calc R U P B 2
H34F H 0.894263 0.415158 0.060207 0.114 Uiso 0.248(5) 1 calc R U P B 2
C35B C 0.6873(16) 0.3262(14) 0.2121(8) 0.074(4) Uiso 0.248(5) 1 d D . P B 2
H35D H 0.692643 0.234511 0.206623 0.111 Uiso 0.248(5) 1 calc R U P B 2
H35E H 0.592842 0.347936 0.232846 0.111 Uiso 0.248(5) 1 calc R U P B 2
H35F H 0.758701 0.345042 0.246212 0.111 Uiso 0.248(5) 1 calc R U P B 2
C36B C 0.6066(17) 0.3779(16) 0.0801(9) 0.089(5) Uiso 0.248(5) 1 d D . P B 2
H36D H 0.596540 0.284661 0.083011 0.133 Uiso 0.248(5) 1 calc R U P B 2
H36E H 0.638347 0.413275 0.028652 0.133 Uiso 0.248(5) 1 calc R U P B 2
H36F H 0.515101 0.417419 0.093508 0.133 Uiso 0.248(5) 1 calc R U P B 2
C37 C 0.7611(5) 0.8467(5) 0.0000(3) 0.0534(10) Uani 0.872(5) 1 d D U P C 1
C38 C 0.6290(4) 0.8369(5) -0.0459(2) 0.0810(15) Uani 0.872(5) 1 d D . P C 1
H38A H 0.637971 0.895840 -0.093101 0.121 Uiso 0.872(5) 1 calc R U P C 1
H38B H 0.543730 0.859895 -0.016420 0.121 Uiso 0.872(5) 1 calc R U P C 1
H38C H 0.621869 0.748609 -0.057226 0.121 Uiso 0.872(5) 1 calc R U P C 1
C39 C 0.7774(5) 0.9861(4) 0.01079(19) 0.0774(13) Uani 0.872(5) 1 d D . P C 1
H39A H 0.792750 1.038235 -0.038460 0.116 Uiso 0.872(5) 1 calc R U P C 1
H39B H 0.858769 0.993439 0.041156 0.116 Uiso 0.872(5) 1 calc R U P C 1
H39C H 0.691364 1.016670 0.036656 0.116 Uiso 0.872(5) 1 calc R U P C 1
C40 C 0.8941(4) 0.8012(5) -0.04418(18) 0.0744(13) Uani 0.872(5) 1 d D . P C 1
H40A H 0.907812 0.857333 -0.092197 0.112 Uiso 0.872(5) 1 calc R U P C 1
H40B H 0.881737 0.712661 -0.053876 0.112 Uiso 0.872(5) 1 calc R U P C 1
H40C H 0.977232 0.804659 -0.014515 0.112 Uiso 0.872(5) 1 calc R U P C 1
C37B C 0.726(3) 0.827(3) -0.0084(17) 0.052(5) Uani 0.128(5) 1 d D U P C 2
C38B C 0.732(2) 0.7432(17) -0.0736(8) 0.058(6) Uiso 0.128(5) 1 d D . P C 2
H38D H 0.731277 0.799262 -0.121908 0.087 Uiso 0.128(5) 1 calc R U P C 2
H38E H 0.648733 0.688132 -0.068144 0.087 Uiso 0.128(5) 1 calc R U P C 2
H38F H 0.818139 0.689588 -0.071885 0.087 Uiso 0.128(5) 1 calc R U P C 2
C39B C 0.865(2) 0.895(2) -0.0174(14) 0.061(6) Uiso 0.128(5) 1 d D . P C 2
H39D H 0.871274 0.949589 -0.066271 0.091 Uiso 0.128(5) 1 calc R U P C 2
H39E H 0.942906 0.831534 -0.014959 0.091 Uiso 0.128(5) 1 calc R U P C 2
H39F H 0.870136 0.948325 0.023062 0.091 Uiso 0.128(5) 1 calc R U P C 2
C40B C 0.595(3) 0.916(3) -0.0095(19) 0.087(9) Uiso 0.128(5) 1 d D . P C 2
H40D H 0.590972 0.967579 -0.059203 0.131 Uiso 0.128(5) 1 calc R U P C 2
H40E H 0.600272 0.973443 0.029036 0.131 Uiso 0.128(5) 1 calc R U P C 2
H40F H 0.509339 0.864782 0.000968 0.131 Uiso 0.128(5) 1 calc R U P C 2

loop_
_atom_site_aniso_label
_atom_site_aniso_U_11
_atom_site_aniso_U_22
_atom_site_aniso_U_33
_atom_site_aniso_U_23
_atom_site_aniso_U_13
_atom_site_aniso_U_12
S1 0.0373(3) 0.0292(3) 0.0205(2) -0.00723(18) 0.00463(19) -0.0052(2)
S2 0.0330(3) 0.0225(2) 0.0191(2) -0.00582(17) 0.00293(18) -0.00251(18)
O1 0.0475(9) 0.0289(7) 0.0256(7) -0.0094(6) 0.0070(6) -0.0081(6)
O2 0.0621(11) 0.0346(8) 0.0457(9) -0.0202(7) 0.0208(8) -0.0204(8)
C1 0.0384(11) 0.0241(9) 0.0202(9) -0.0033(7) 0.0014(8) -0.0010(8)
C2 0.0555(14) 0.0316(11) 0.0262(10) -0.0123(8) 0.0125(9) -0.0096(10)
C3 0.0618(15) 0.0304(11) 0.0316(11) -0.0151(9) 0.0122(10) -0.0148(10)
C4 0.0447(12) 0.0244(9) 0.0257(10) -0.0079(8) 0.0057(8) -0.0054(8)
C5 0.0363(10) 0.0210(9) 0.0176(8) -0.0039(7) 0.0002(7) 0.0008(8)
C6 0.0336(10) 0.0217(9) 0.0173(8) -0.0018(7) -0.0018(7) 0.0016(8)
C7 0.0321(10) 0.0242(9) 0.0202(8) -0.0030(7) -0.0024(7) -0.0013(8)
C8 0.0341(10) 0.0275(9) 0.0195(8) -0.0051(7) -0.0010(7) 0.0001(8)
C9 0.0354(10) 0.0267(9) 0.0221(9) -0.0056(7) -0.0013(8) -0.0014(8)
C10 0.0295(10) 0.0301(10) 0.0233(9) -0.0034(8) -0.0013(7) -0.0019(8)
C11 0.0295(10) 0.0281(9) 0.0276(9) -0.0074(8) -0.0008(8) -0.0043(8)
C12 0.0259(9) 0.0330(10) 0.0260(9) -0.0058(8) -0.0016(7) -0.0021(8)
C13 0.0433(12) 0.0345(11) 0.0258(10) -0.0025(8) 0.0037(9) -0.0081(9)
C14 0.0490(13) 0.0280(10) 0.0283(10) -0.0031(8) 0.0001(9) -0.0051(9)
C15 0.0385(11) 0.0287(10) 0.0243(9) -0.0057(8) -0.0001(8) -0.0015(8)
C16 0.0267(10) 0.0412(11) 0.0258(9) -0.0091(8) 0.0022(8) -0.0047(8)
C17 0.0714(18) 0.0419(13) 0.0433(13) -0.0201(11) 0.0169(12) -0.0099(12)
C18 0.0315(12) 0.095(2) 0.0344(12) -0.0274(13) -0.0017(9) 0.0006(12)
C19 0.0267(10) 0.0480(13) 0.0411(12) -0.0106(10) 0.0052(9) -0.0019(9)
C20 0.082(3) 0.030(2) 0.032(2) -0.0071(17) 0.012(2) -0.015(2)
C21 0.089(3) 0.053(2) 0.077(3) -0.029(2) 0.022(2) -0.042(2)
C22 0.151(5) 0.0408(19) 0.048(2) -0.0217(15) 0.029(2) -0.047(3)
C23 0.160(5) 0.0300(17) 0.080(3) 0.0066(18) -0.022(3) 0.000(2)
C20B 0.062(8) 0.020(7) 0.030(8) 0.010(6) -0.016(7) -0.005(7)
C24 0.0455(12) 0.0257(10) 0.0308(10) -0.0088(8) 0.0052(9) -0.0051(9)
C25 0.0338(10) 0.0224(9) 0.0255(9) -0.0051(7) 0.0013(8) -0.0013(8)
C26 0.0314(10) 0.0293(10) 0.0289(10) -0.0063(8) 0.0031(8) -0.0024(8)
C27 0.0210(9) 0.0351(10) 0.0252(9) -0.0043(8) 0.0024(7) -0.0013(8)
C28 0.0241(9) 0.0349(10) 0.0243(9) -0.0076(8) 0.0029(7) 0.0001(8)
C29 0.0219(9) 0.0469(12) 0.0319(10) -0.0161(9) 0.0006(8) 0.0007(8)
C30 0.0271(10) 0.0675(16) 0.0261(10) -0.0154(10) 0.0013(8) -0.0027(10)
C31 0.0280(11) 0.0657(16) 0.0265(10) 0.0003(10) 0.0012(8) -0.0018(10)
C32 0.0248(10) 0.0417(12) 0.0306(10) -0.0003(9) 0.0037(8) -0.0019(8)
C33 0.039(2) 0.044(3) 0.040(2) -0.027(2) 0.0028(18) -0.0018(19)
C34 0.055(2) 0.062(2) 0.051(2) -0.0345(17) 0.0022(16) -0.0042(17)
C35 0.061(2) 0.0441(18) 0.056(2) -0.0236(16) -0.0118(17) 0.0137(16)
C36 0.061(2) 0.0379(17) 0.065(2) -0.0269(16) 0.0183(18) -0.0137(15)
C33B 0.020(5) 0.055(7) 0.044(7) -0.012(5) -0.001(5) 0.002(5)
C37 0.046(2) 0.084(3) 0.0272(16) 0.0072(16) -0.0059(15) -0.0155(19)
C38 0.076(3) 0.116(4) 0.0453(19) 0.024(2) -0.0306(18) -0.019(2)
C39 0.102(3) 0.075(3) 0.0467(19) 0.0306(18) -0.0087(19) -0.026(2)
C40 0.067(2) 0.118(4) 0.0324(16) 0.0045(18) 0.0153(15) -0.017(2)
C37B 0.043(10) 0.084(9) 0.026(8) 0.001(8) 0.006(8) -0.019(9)

loop_
_atom_type_symbol
_atom_type_description
_atom_type_scat_dispersion_real
_atom_type_scat_dispersion_imag
_atom_type_scat_source
C C 0.0033 0.0016 'International Tables Vol C Tables 4.2.6.8 and 6.1.1.4'
H H 0.0000 0.0000 'International Tables Vol C Tables 4.2.6.8 and 6.1.1.4'
O O 0.0106 0.0060 'International Tables Vol C Tables 4.2.6.8 and 6.1.1.4'
S S 0.1246 0.1234 'International Tables Vol C Tables 4.2.6.8 and 6.1.1.4'

loop_
_geom_angle_atom_site_label_1
_geom_angle_atom_site_label_2
_geom_angle_atom_site_label_3
_geom_angle
C1 S1 C8 92.29(9)
C5 S2 C25 91.11(9)
C2 C1 C6 122.26(18)
C2 C1 S1 124.51(15)
C6 C1 S1 113.22(14)
C3 C2 C1 118.14(18)
C3 C2 H2 120.9
C1 C2 H2 120.9
C2 C3 C4 120.82(19)
C2 C3 H3 119.6
C4 C3 H3 119.6
C5 C4 C3 120.27(19)
C5 C4 C24 112.96(16)
C3 C4 C24 126.76(18)
C6 C5 C4 119.61(16)
C6 C5 S2 125.84(14)
C4 C5 S2 114.55(14)
C5 C6 C1 118.87(17)
C5 C6 C7 127.52(16)
C1 C6 C7 113.60(16)
O1 C7 C6 125.21(17)
O1 C7 C8 124.86(17)
C6 C7 C8 109.91(15)
C9 C8 C7 121.20(17)
C9 C8 S1 127.98(15)
C7 C8 S1 110.78(13)
C8 C9 C10 131.63(17)
C8 C9 H9 114.2
C10 C9 H9 114.2
C15 C10 C11 118.85(18)
C15 C10 C9 117.42(17)
C11 C10 C9 123.71(17)
C12 C11 C10 121.24(18)
C12 C11 H11 119.4
C10 C11 H11 119.4
C11 C12 C13 117.96(18)
C11 C12 C16 120.52(17)
C13 C12 C16 121.42(17)
C12 C13 C14 122.89(19)
C12 C13 H13 118.6
C14 C13 H13 118.6
C15 C14 C13 117.49(19)
C15 C14 C20 122.4(3)
C13 C14 C20 120.0(3)
C15 C14 C20B 116.9(10)
C13 C14 C20B 125.6(10)
C14 C15 C10 121.57(18)
C14 C15 H15 119.2
C10 C15 H15 119.2
C19 C16 C17 108.14(18)
C19 C16 C18 108.63(18)
C17 C16 C18 109.3(2)
C19 C16 C12 111.73(16)
C17 C16 C12 111.26(17)
C18 C16 C12 107.70(17)
C16 C17 H17A 109.5
C16 C17 H17B 109.5
H17A C17 H17B 109.5
C16 C17 H17C 109.5
H17A C17 H17C 109.5
H17B C17 H17C 109.5
C16 C18 H18A 109.5
C16 C18 H18B 109.5
H18A C18 H18B 109.5
C16 C18 H18C 109.5
H18A C18 H18C 109.5
H18B C18 H18C 109.5
C16 C19 H19A 109.5
C16 C19 H19B 109.5
H19A C19 H19B 109.5
C16 C19 H19C 109.5
H19A C19 H19C 109.5
H19B C19 H19C 109.5
C23 C20 C22 109.5(5)
C23 C20 C14 108.5(5)
C22 C20 C14 111.0(4)
C23 C20 C21 110.2(5)
C22 C20 C21 106.8(5)
C14 C20 C21 110.8(5)
C20 C21 H21A 109.5
C20 C21 H21B 109.5
H21A C21 H21B 109.5
C20 C21 H21C 109.5
H21A C21 H21C 109.5
H21B C21 H21C 109.5
C20 C22 H22A 109.5
C20 C22 H22B 109.5
H22A C22 H22B 109.5
C20 C22 H22C 109.5
H22A C22 H22C 109.5
H22B C22 H22C 109.5
C20 C23 H23A 109.5
C20 C23 H23B 109.5
H23A C23 H23B 109.5
C20 C23 H23C 109.5
H23A C23 H23C 109.5
H23B C23 H23C 109.5
C23B C20B C22B 111(2)
C23B C20B C14 114.1(18)
C22B C20B C14 110.0(18)
C23B C20B C21B 109.3(19)
C22B C20B C21B 104.0(17)
C14 C20B C21B 107.9(19)
C20B C21B H21D 109.5
C20B C21B H21E 109.5
H21D C21B H21E 109.5
C20B C21B H21F 109.5
H21D C21B H21F 109.5
H21E C21B H21F 109.5
C20B C22B H22D 109.5
C20B C22B H22E 109.5
H22D C22B H22E 109.5
C20B C22B H22F 109.5
H22D C22B H22F 109.5
H22E C22B H22F 109.5
C20B C23B H23D 109.5
C20B C23B H23E 109.5
H23D C23B H23E 109.5
C20B C23B H23F 109.5
H23D C23B H23F 109.5
H23E C23B H23F 109.5
O2 C24 C4 126.59(18)
O2 C24 C25 123.96(18)
C4 C24 C25 109.42(16)
C26 C25 C24 120.87(17)
C26 C25 S2 127.10(15)
C24 C25 S2 111.71(14)
C25 C26 C27 128.36(18)
C25 C26 H26 115.8
C27 C26 H26 115.8
C28 C27 C32 119.30(18)
C28 C27 C26 122.64(18)
C32 C27 C26 118.05(18)
C27 C28 C29 120.94(19)
C27 C28 H28 119.5
C29 C28 H28 119.5
C30 C29 C28 117.8(2)
C30 C29 C33B 116.4(8)
C28 C29 C33B 125.8(8)
C30 C29 C33 124.3(3)
C28 C29 C33 117.9(3)
C29 C30 C31 123.07(19)
C29 C30 H30 118.5
C31 C30 H30 118.5
C32 C31 C30 117.7(2)
C32 C31 C37 120.9(3)
C30 C31 C37 121.4(3)
C32 C31 C37B 131.0(10)
C30 C31 C37B 110.0(9)
C31 C32 C27 121.1(2)
C31 C32 H32 119.4
C27 C32 H32 119.4
C36 C33 C35 110.0(5)
C36 C33 C34 108.7(5)
C35 C33 C34 108.8(4)
C36 C33 C29 110.0(4)
C35 C33 C29 108.9(4)
C34 C33 C29 110.5(5)
C33 C34 H34A 109.5
C33 C34 H34B 109.5
H34A C34 H34B 109.5
C33 C34 H34C 109.5
H34A C34 H34C 109.5
H34B C34 H34C 109.5
C33 C35 H35A 109.5
C33 C35 H35B 109.5
H35A C35 H35B 109.5
C33 C35 H35C 109.5
H35A C35 H35C 109.5
H35B C35 H35C 109.5
C33 C36 H36A 109.5
C33 C36 H36B 109.5
H36A C36 H36B 109.5
C33 C36 H36C 109.5
H36A C36 H36C 109.5
H36B C36 H36C 109.5
C29 C33B C36B 111.2(14)
C29 C33B C35B 110.0(14)
C36B C33B C35B 110.7(16)
C29 C33B C34B 110.8(15)
C36B C33B C34B 109.3(15)
C35B C33B C34B 104.7(14)
C33B C34B H34D 109.5
C33B C34B H34E 109.5
H34D C34B H34E 109.5
C33B C34B H34F 109.5
H34D C34B H34F 109.5
H34E C34B H34F 109.5
C33B C35B H35D 109.5
C33B C35B H35E 109.5
H35D C35B H35E 109.5
C33B C35B H35F 109.5
H35D C35B H35F 109.5
H35E C35B H35F 109.5
C33B C36B H36D 109.5
C33B C36B H36E 109.5
H36D C36B H36E 109.5
C33B C36B H36F 109.5
H36D C36B H36F 109.5
H36E C36B H36F 109.5
C39 C37 C31 113.2(3)
C39 C37 C40 109.2(4)
C31 C37 C40 109.0(3)
C39 C37 C38 108.5(4)
C31 C37 C38 107.5(3)
C40 C37 C38 109.4(4)
C37 C38 H38A 109.5
C37 C38 H38B 109.5
H38A C38 H38B 109.5
C37 C38 H38C 109.5
H38A C38 H38C 109.5
H38B C38 H38C 109.5
C37 C39 H39A 109.5
C37 C39 H39B 109.5
H39A C39 H39B 109.5
C37 C39 H39C 109.5
H39A C39 H39C 109.5
H39B C39 H39C 109.5
C37 C40 H40A 109.5
C37 C40 H40B 109.5
H40A C40 H40B 109.5
C37 C40 H40C 109.5
H40A C40 H40C 109.5
H40B C40 H40C 109.5
C39B C37B C40B 114(2)
C39B C37B C38B 104.7(18)
C40B C37B C38B 112(2)
C39B C37B C31 98.4(17)
C40B C37B C31 108(2)
C38B C37B C31 118(2)
C37B C38B H38D 109.5
C37B C38B H38E 109.5
H38D C38B H38E 109.5
C37B C38B H38F 109.5
H38D C38B H38F 109.5
H38E C38B H38F 109.5
C37B C39B H39D 109.5
C37B C39B H39E 109.5
H39D C39B H39E 109.5
C37B C39B H39F 109.5
H39D C39B H39F 109.5
H39E C39B H39F 109.5
C37B C40B H40D 109.5
C37B C40B H40E 109.5
H40D C40B H40E 109.5
C37B C40B H40F 109.5
H40D C40B H40F 109.5
H40E C40B H40F 109.5

loop_
_geom_bond_atom_site_label_1
_geom_bond_atom_site_label_2
_geom_bond_distance
S1 C1 1.755(2)
S1 C8 1.7643(19)
S2 C5 1.7553(18)
S2 C25 1.7659(19)
O1 C7 1.221(2)
O2 C24 1.222(2)
C1 C2 1.389(3)
C1 C6 1.396(2)
C2 C3 1.378(3)
C2 H2 0.9500
C3 C4 1.400(3)
C3 H3 0.9500
C4 C5 1.393(3)
C4 C24 1.468(3)
C5 C6 1.388(3)
C6 C7 1.465(3)
C7 C8 1.497(3)
C8 C9 1.344(3)
C9 C10 1.453(3)
C9 H9 0.9500
C10 C15 1.392(3)
C10 C11 1.407(3)
C11 C12 1.386(3)
C11 H11 0.9500
C12 C13 1.389(3)
C12 C16 1.541(3)
C13 C14 1.401(3)
C13 H13 0.9500
C14 C15 1.391(3)
C14 C20 1.528(7)
C14 C20B 1.56(3)
C15 H15 0.9500
C16 C19 1.527(3)
C16 C17 1.529(3)
C16 C18 1.529(3)
C17 H17A 0.9800
C17 H17B 0.9800
C17 H17C 0.9800
C18 H18A 0.9800
C18 H18B 0.9800
C18 H18C 0.9800
C19 H19A 0.9800
C19 H19B 0.9800
C19 H19C 0.9800
C20 C23 1.506(9)
C20 C22 1.528(7)
C20 C21 1.551(8)
C21 H21A 0.9800
C21 H21B 0.9800
C21 H21C 0.9800
C22 H22A 0.9800
C22 H22B 0.9800
C22 H22C 0.9800
C23 H23A 0.9800
C23 H23B 0.9800
C23 H23C 0.9800
C20B C23B 1.48(2)
C20B C22B 1.54(2)
C20B C21B 1.58(2)
C21B H21D 0.9800
C21B H21E 0.9800
C21B H21F 0.9800
C22B H22D 0.9800
C22B H22E 0.9800
C22B H22F 0.9800
C23B H23D 0.9800
C23B H23E 0.9800
C23B H23F 0.9800
C24 C25 1.499(3)
C25 C26 1.339(3)
C26 C27 1.458(3)
C26 H26 0.9500
C27 C28 1.393(3)
C27 C32 1.404(3)
C28 C29 1.398(3)
C28 H28 0.9500
C29 C30 1.390(3)
C29 C33B 1.43(3)
C29 C33 1.574(8)
C30 C31 1.395(4)
C30 H30 0.9500
C31 C32 1.389(3)
C31 C37 1.535(5)
C31 C37B 1.58(3)
C32 H32 0.9500
C33 C36 1.520(8)
C33 C35 1.521(7)
C33 C34 1.542(6)
C34 H34A 0.9800
C34 H34B 0.9800
C34 H34C 0.9800
C35 H35A 0.9800
C35 H35B 0.9800
C35 H35C 0.9800
C36 H36A 0.9800
C36 H36B 0.9800
C36 H36C 0.9800
C33B C36B 1.524(17)
C33B C35B 1.536(18)
C33B C34B 1.546(17)
C34B H34D 0.9800
C34B H34E 0.9800
C34B H34F 0.9800
C35B H35D 0.9800
C35B H35E 0.9800
C35B H35F 0.9800
C36B H36D 0.9800
C36B H36E 0.9800
C36B H36F 0.9800
C37 C39 1.515(6)
C37 C40 1.544(6)
C37 C38 1.551(5)
C38 H38A 0.9800
C38 H38B 0.9800
C38 H38C 0.9800
C39 H39A 0.9800
C39 H39B 0.9800
C39 H39C 0.9800
C40 H40A 0.9800
C40 H40B 0.9800
C40 H40C 0.9800
C37B C39B 1.504(18)
C37B C40B 1.53(2)
C37B C38B 1.549(19)
C38B H38D 0.9800
C38B H38E 0.9800
C38B H38F 0.9800
C39B H39D 0.9800
C39B H39E 0.9800
C39B H39F 0.9800
C40B H40D 0.9800
C40B H40E 0.9800
C40B H40F 0.9800

loop_
_geom_torsion_atom_site_label_1
_geom_torsion_atom_site_label_2
_geom_torsion_atom_site_label_3
_geom_torsion_atom_site_label_4
_geom_torsion
C8 S1 C1 C2 -176.1(2)
C8 S1 C1 C6 2.80(16)
C6 C1 C2 C3 -1.3(3)
S1 C1 C2 C3 177.51(18)
C1 C2 C3 C4 2.0(4)
C2 C3 C4 C5 -1.1(4)
C2 C3 C4 C24 178.0(2)
C3 C4 C5 C6 -0.6(3)
C24 C4 C5 C6 -179.83(18)
C3 C4 C5 S2 -179.98(17)
C24 C4 C5 S2 0.8(2)
C25 S2 C5 C6 177.50(18)
C25 S2 C5 C4 -3.20(16)
C4 C5 C6 C1 1.3(3)
S2 C5 C6 C1 -179.42(14)
C4 C5 C6 C7 -177.20(18)
S2 C5 C6 C7 2.1(3)
C2 C1 C6 C5 -0.3(3)
S1 C1 C6 C5 -179.30(14)
C2 C1 C6 C7 178.37(19)
S1 C1 C6 C7 -0.6(2)
C5 C6 C7 O1 -2.1(3)
C1 C6 C7 O1 179.30(18)
C5 C6 C7 C8 176.07(18)
C1 C6 C7 C8 -2.5(2)
O1 C7 C8 C9 4.7(3)
C6 C7 C8 C9 -173.52(18)
O1 C7 C8 S1 -177.33(16)
C6 C7 C8 S1 4.48(19)
C1 S1 C8 C9 173.69(19)
C1 S1 C8 C7 -4.14(15)
C7 C8 C9 C10 175.67(19)
S1 C8 C9 C10 -2.0(3)
C8 C9 C10 C15 -173.3(2)
C8 C9 C10 C11 4.8(3)
C15 C10 C11 C12 1.3(3)
C9 C10 C11 C12 -176.75(18)
C10 C11 C12 C13 -0.5(3)
C10 C11 C12 C16 175.94(17)
C11 C12 C13 C14 -0.5(3)
C16 C12 C13 C14 -176.95(19)
C12 C13 C14 C15 0.7(3)
C12 C13 C14 C20 176.7(4)
C12 C13 C14 C20B -177.4(12)
C13 C14 C15 C10 0.1(3)
C20 C14 C15 C10 -175.7(4)
C20B C14 C15 C10 178.4(11)
C11 C10 C15 C14 -1.1(3)
C9 C10 C15 C14 177.05(19)
C11 C12 C16 C19 153.84(19)
C13 C12 C16 C19 -29.8(3)
C11 C12 C16 C17 32.9(3)
C13 C12 C16 C17 -150.8(2)
C11 C12 C16 C18 -86.9(2)
C13 C12 C16 C18 89.4(2)
C15 C14 C20 C23 100.6(4)
C13 C14 C20 C23 -75.2(5)
C15 C14 C20 C22 -19.8(7)
C13 C14 C20 C22 164.4(4)
C15 C14 C20 C21 -138.3(4)
C13 C14 C20 C21 45.9(6)
C15 C14 C20B C23B -59(2)
C13 C14 C20B C23B 118.8(16)
C15 C14 C20B C22B 175.2(12)
C13 C14 C20B C22B -7(2)
C15 C14 C20B C21B 62.4(17)
C13 C14 C20B C21B -119.5(14)
C5 C4 C24 O2 -179.3(2)
C3 C4 C24 O2 1.6(4)
C5 C4 C24 C25 2.6(3)
C3 C4 C24 C25 -176.5(2)
O2 C24 C25 C26 -9.2(3)
C4 C24 C25 C26 169.00(19)
O2 C24 C25 S2 176.90(19)
C4 C24 C25 S2 -4.9(2)
C5 S2 C25 C26 -168.9(2)
C5 S2 C25 C24 4.60(15)
C24 C25 C26 C27 -172.73(19)
S2 C25 C26 C27 0.2(3)
C25 C26 C27 C28 -32.8(3)
C25 C26 C27 C32 145.5(2)
C32 C27 C28 C29 -1.8(3)
C26 C27 C28 C29 176.53(18)
C27 C28 C29 C30 -0.1(3)
C27 C28 C29 C33B 177.0(9)
C27 C28 C29 C33 178.6(3)
C28 C29 C30 C31 1.3(3)
C33B C29 C30 C31 -176.0(8)
C33 C29 C30 C31 -177.3(3)
C29 C30 C31 C32 -0.7(3)
C29 C30 C31 C37 177.8(3)
C29 C30 C31 C37B -169.2(10)
C30 C31 C32 C27 -1.3(3)
C37 C31 C32 C27 -179.8(2)
C37B C31 C32 C27 164.4(12)
C28 C27 C32 C31 2.5(3)
C26 C27 C32 C31 -175.90(19)
C30 C29 C33 C36 -124.4(4)
C28 C29 C33 C36 57.1(5)
C30 C29 C33 C35 115.0(4)
C28 C29 C33 C35 -63.5(5)
C30 C29 C33 C34 -4.3(6)
C28 C29 C33 C34 177.1(3)
C30 C29 C33B C36B -53.0(15)
C28 C29 C33B C36B 130.0(11)
C30 C29 C33B C35B -176.0(8)
C28 C29 C33B C35B 7.0(16)
C30 C29 C33B C34B 68.7(13)
C28 C29 C33B C34B -108.3(12)
C32 C31 C37 C39 1.6(5)
C30 C31 C37 C39 -176.8(3)
C32 C31 C37 C40 123.3(3)
C30 C31 C37 C40 -55.1(4)
C32 C31 C37 C38 -118.2(4)
C30 C31 C37 C38 63.4(4)
C32 C31 C37B C39B 71.1(18)
C30 C31 C37B C39B -122.3(13)
C32 C31 C37B C40B -48(2)
C30 C31 C37B C40B 118.4(16)
C32 C31 C37B C38B -177.1(12)
C30 C31 C37B C38B -11(2)
